data_1553873
loop_
_publ_author_name
'Wang, Zhi-Peng'
'Wu, Qi'
'Jiang, Jia'
'Li, Zi-Rui'
'Peng, Xiao-Jiao'
'Shao, Pan-Lin'
'He, Yun'

_publ_section_title
;
 Catalytic asymmetric synthesis of pyrrolidine derivatives bearing
 heteroatom-substituted quaternary stereocenters
;
_journal_issue 1
_journal_name_full 'Organic Chemistry Frontiers'
_journal_page_first 36
_journal_paper_doi 10.1039/C7QO00692F
_journal_volume 5
_journal_year 2018
_chemical_absolute_configuration unk
_chemical_formula_moiety 'C13 H23 N O4 S'
_chemical_formula_sum 'C13 H23 N O4 S'
_chemical_formula_weight 289.38
_space_group_crystal_system orthorhombic
_space_group_IT_number 19
_space_group_name_Hall 'P 2ac 2ab'
_space_group_name_H-M_alt 'P 21 21 21'
_atom_sites_solution_hydrogens mixed
_atom_sites_solution_primary dual
_audit_creation_date 2016-11-20
_audit_creation_method
;
Olex2 1.2
(compiled 2016.11.07 svn.r3352 for OlexSys, GUI svn.r5261)
;
_audit_update_record
;
2017-03-18 deposited with the CCDC.
2017-09-18 downloaded from the CCDC.
;
_cell_angle_alpha 90
_cell_angle_beta 90
_cell_angle_gamma 90
_cell_formula_units_Z 4
_cell_length_a 6.1598(3)
_cell_length_b 8.1330(4)
_cell_length_c 31.1006(15)
_cell_measurement_reflns_used 2046
_cell_measurement_temperature 293(2)
_cell_measurement_theta_max 23.4720
_cell_measurement_theta_min 3.6120
_cell_volume 1558.07(13)
_computing_cell_refinement
;
CrysAlisPro, Agilent Technologies,
Version 1.171.37.35 (release 13-08-2014 CrysAlis171 .NET)
(compiled Aug 13 2014,18:06:01)
;
_computing_data_collection
;
CrysAlisPro, Agilent Technologies,
Version 1.171.37.35 (release 13-08-2014 CrysAlis171 .NET)
(compiled Aug 13 2014,18:06:01)
;
_computing_data_reduction
;
CrysAlisPro, Agilent Technologies,
Version 1.171.37.35 (release 13-08-2014 CrysAlis171 .NET)
(compiled Aug 13 2014,18:06:01)
;
_computing_molecular_graphics 'Olex2 (Dolomanov et al., 2009)'
_computing_publication_material 'Olex2 (Dolomanov et al., 2009)'
_computing_structure_refinement 'ShelXL (Sheldrick, 2015)'
_computing_structure_solution 'ShelXT (Sheldrick, 2015)'
_diffrn_ambient_temperature 293.15
_diffrn_detector 'CCD plate'
_diffrn_detector_area_resol_mean 16.0874
_diffrn_detector_type Eos
_diffrn_measured_fraction_theta_full 0.997
_diffrn_measured_fraction_theta_max 0.997
_diffrn_measurement_details
;
#__ type_ start__ end____ width___ exp.time_
  1 omega  -35.00   -3.00   0.5000    1.5000
omega____ theta____ kappa____ phi______ frames
    -      -16.2804   77.0000  120.0000 64

#__ type_ start__ end____ width___ exp.time_
  2 omega   27.00   52.00   0.5000    1.5000
omega____ theta____ kappa____ phi______ frames
    -      -16.2804   77.0000  120.0000 50

#__ type_ start__ end____ width___ exp.time_
  3 omega    0.00   86.00   0.5000    1.5000
omega____ theta____ kappa____ phi______ frames
    -       17.9992   57.0000  150.0000 172

#__ type_ start__ end____ width___ exp.time_
  4 omega  -19.00   17.00   0.5000    1.5000
omega____ theta____ kappa____ phi______ frames
    -      -16.2804  -99.0000   30.0000 72

#__ type_ start__ end____ width___ exp.time_
  5 omega   23.00   48.00   0.5000    1.5000
omega____ theta____ kappa____ phi______ frames
    -       17.9992 -146.0000   48.0000 50

#__ type_ start__ end____ width___ exp.time_
  6 omega  -62.00  -37.00   0.5000    1.5000
omega____ theta____ kappa____ phi______ frames
    -      -16.2804 -178.0000  -30.0000 50
;
_diffrn_measurement_device 'four-circle diffractometer'
_diffrn_measurement_device_type 'Xcalibur, Eos'
_diffrn_measurement_method '\w scans'
_diffrn_orient_matrix_UB_11 -0.0009073000
_diffrn_orient_matrix_UB_12 -0.0840398000
_diffrn_orient_matrix_UB_13 0.0060480000
_diffrn_orient_matrix_UB_21 0.0084719000
_diffrn_orient_matrix_UB_22 0.0229440000
_diffrn_orient_matrix_UB_23 0.0219373000
_diffrn_orient_matrix_UB_31 -0.1149139000
_diffrn_orient_matrix_UB_32 0.0023193000
_diffrn_orient_matrix_UB_33 0.0015377000
_diffrn_radiation_monochromator graphite
_diffrn_radiation_probe x-ray
_diffrn_radiation_type MoK\a
_diffrn_radiation_wavelength 0.71073
_diffrn_reflns_av_R_equivalents 0.0281
_diffrn_reflns_av_unetI/netI 0.0458
_diffrn_reflns_Laue_measured_fraction_full 0.997
_diffrn_reflns_Laue_measured_fraction_max 0.997
_diffrn_reflns_limit_h_max 7
_diffrn_reflns_limit_h_min -7
_diffrn_reflns_limit_k_max 10
_diffrn_reflns_limit_k_min -10
_diffrn_reflns_limit_l_max 38
_diffrn_reflns_limit_l_min -38
_diffrn_reflns_number 7147
_diffrn_reflns_point_group_measured_fraction_full 0.988
_diffrn_reflns_point_group_measured_fraction_max 0.984
_diffrn_reflns_theta_full 25.242
_diffrn_reflns_theta_max 26.372
_diffrn_reflns_theta_min 3.184
_diffrn_source 'Enhance (Mo) X-ray Source'
_exptl_absorpt_coefficient_mu 0.217
_exptl_absorpt_correction_T_max 1.00000
_exptl_absorpt_correction_T_min 0.85598
_exptl_absorpt_correction_type multi-scan
_exptl_absorpt_process_details
;
CrysAlisPro, Agilent Technologies,
Version 1.171.37.35 (release 13-08-2014 CrysAlis171 .NET)
(compiled Aug 13 2014,18:06:01)
Empirical absorption correction using spherical harmonics,
 implemented in SCALE3 ABSPACK scaling algorithm.
;
_exptl_crystal_density_diffrn 1.234
_exptl_crystal_F_000 624
_exptl_crystal_size_max 0.35
_exptl_crystal_size_mid 0.25
_exptl_crystal_size_min 0.25
_refine_diff_density_max 0.174
_refine_diff_density_min -0.176
_refine_diff_density_rms 0.036
_refine_ls_abs_structure_details
;
 Flack x determined using 826 quotients [(I+)-(I-)]/[(I+)+(I-)]
 (Parsons, Flack and Wagner, Acta Cryst. B69 (2013) 249-259).
;
_refine_ls_abs_structure_Flack 0.00(5)
_refine_ls_extinction_method none
_refine_ls_goodness_of_fit_ref 1.058
_refine_ls_hydrogen_treatment mixed
_refine_ls_matrix_type full
_refine_ls_number_parameters 182
_refine_ls_number_reflns 3140
_refine_ls_number_restraints 0
_refine_ls_restrained_S_all 1.058
_refine_ls_R_factor_all 0.0588
_refine_ls_R_factor_gt 0.0466
_refine_ls_shift/su_max 0.000
_refine_ls_shift/su_mean 0.000
_refine_ls_structure_factor_coef Fsqd
_refine_ls_weighting_details 'w=1/[\s^2^(Fo^2^)+(0.0442P)^2^+0.0736P] where P=(Fo^2^+2Fc^2^)/3'
_refine_ls_weighting_scheme calc
_refine_ls_wR_factor_gt 0.0947
_refine_ls_wR_factor_ref 0.1025
_reflns_Friedel_coverage 0.670
_reflns_Friedel_fraction_full 0.976
_reflns_Friedel_fraction_max 0.965
_reflns_number_gt 2659
_reflns_number_total 3140
_reflns_threshold_expression 'I > 2\s(I)'
_cod_data_source_file c7qo00692f2.cif
_cod_data_source_block 161120_s1_wz
_cod_database_code 1553873
_chemical_oxdiff_formula c12h12n2o3s1
_shelx_space_group_comment
;
The symmetry employed for this shelxl refinement is uniquely defined
by the following loop, which should always be used as a source of
symmetry information in preference to the above space-group names.
They are only intended as comments.
;
_shelx_estimated_absorpt_t_max 0.948
_shelx_estimated_absorpt_t_min 0.928
_reflns_odcompleteness_completeness 99.53
_reflns_odcompleteness_iscentric 1
_reflns_odcompleteness_theta 26.32
_olex2_refinement_description
;
1. Fixed Uiso
 At 1.2 times of:
  All C(H,H) groups
 At 1.5 times of:
  All C(H,H,H) groups
2.a Secondary CH2 refined with riding coordinates:
 C1(H1A,H1B), C3(H3A,H3B)
2.b Idealised Me refined as rotating group:
 C6(H6A,H6B,H6C), C7(H7A,H7B,H7C), C9(H9A,H9B,H9C), C11(H11A,H11B,H11C),
 C12(H12A,H12B,H12C), C13(H13A,H13B,H13C)
;
_shelx_shelxl_version_number 2014/7
_olex2_submission_special_instructions 'No special instructions were received'

loop_
_space_group_symop_operation_xyz
'x, y, z'
'-x+1/2, -y, z+1/2'
'-x, y+1/2, -z+1/2'
'x+1/2, -y+1/2, -z'

loop_
_atom_site_label
_atom_site_type_symbol
_atom_site_fract_x
_atom_site_fract_y
_atom_site_fract_z
_atom_site_U_iso_or_equiv
_atom_site_adp_type
_atom_site_occupancy
_atom_site_site_symmetry_order
_atom_site_calc_flag
_atom_site_refinement_flags_posn
S1 S 0.83529(15) 0.40603(11) 0.30305(3) 0.0450(2) Uani 1 1 d .
O1 O 0.7311(4) 0.2315(4) 0.41033(8) 0.0634(8) Uani 1 1 d .
O2 O 1.0685(4) 0.2767(3) 0.38747(8) 0.0541(7) Uani 1 1 d .
O3 O 0.6800(5) 0.5401(4) 0.48153(8) 0.0779(10) Uani 1 1 d .
O4 O 0.3432(4) 0.5407(4) 0.45558(7) 0.0629(8) Uani 1 1 d .
N1 N 0.8525(5) 0.6740(4) 0.40865(10) 0.0491(8) Uani 1 1 d .
H1 H 0.907(5) 0.635(4) 0.4297(9) 0.036(10) Uiso 1 1 d .
C1 C 0.9390(5) 0.6022(4) 0.36958(10) 0.0442(8) Uani 1 1 d .
H1A H 1.0889 0.5691 0.3737 0.053 Uiso 1 1 calc R
H1B H 0.9323 0.6805 0.3461 0.053 Uiso 1 1 calc R
C2 C 0.7956(5) 0.4520(4) 0.36004(9) 0.0357(7) Uani 1 1 d .
C3 C 0.5712(5) 0.5192(4) 0.37221(10) 0.0374(7) Uani 1 1 d .
H3A H 0.4760 0.4312 0.3816 0.045 Uiso 1 1 calc R
H3B H 0.5047 0.5751 0.3480 0.045 Uiso 1 1 calc R
C4 C 0.6169(5) 0.6425(4) 0.40987(10) 0.0408(8) Uani 1 1 d .
C5 C 0.8568(5) 0.3080(4) 0.38871(9) 0.0401(8) Uani 1 1 d .
C6 C 1.1446(6) 0.1406(5) 0.41292(14) 0.0746(13) Uani 1 1 d .
H6A H 1.0779 0.0409 0.4030 0.112 Uiso 1 1 calc GR
H6B H 1.1073 0.1584 0.4425 0.112 Uiso 1 1 calc GR
H6C H 1.2994 0.1317 0.4102 0.112 Uiso 1 1 calc GR
C7 C 0.4911(6) 0.8022(5) 0.40349(13) 0.0583(10) Uani 1 1 d .
H7A H 0.5149 0.8733 0.4277 0.088 Uiso 1 1 calc GR
H7B H 0.3390 0.7783 0.4010 0.088 Uiso 1 1 calc GR
H7C H 0.5403 0.8556 0.3777 0.088 Uiso 1 1 calc GR
C8 C 0.5559(6) 0.5675(5) 0.45300(11) 0.0520(10) Uani 1 1 d .
C9 C 0.2654(8) 0.4752(8) 0.49606(12) 0.0921(18) Uani 1 1 d .
H9A H 0.1099 0.4675 0.4953 0.138 Uiso 1 1 calc GR
H9B H 0.3085 0.5469 0.5191 0.138 Uiso 1 1 calc GR
H9C H 0.3262 0.3680 0.5006 0.138 Uiso 1 1 calc GR
C10 C 0.6985(5) 0.2125(4) 0.28851(10) 0.0469(8) Uani 1 1 d .
C11 C 0.8223(7) 0.0624(4) 0.30493(13) 0.0651(11) Uani 1 1 d .
H11A H 0.9709 0.0690 0.2958 0.098 Uiso 1 1 calc GR
H11B H 0.7575 -0.0357 0.2935 0.098 Uiso 1 1 calc GR
H11C H 0.8162 0.0596 0.3358 0.098 Uiso 1 1 calc GR
C12 C 0.7085(8) 0.2150(6) 0.23945(11) 0.0794(14) Uani 1 1 d .
H12A H 0.6232 0.3050 0.2288 0.119 Uiso 1 1 calc GR
H12B H 0.6522 0.1135 0.2283 0.119 Uiso 1 1 calc GR
H12C H 0.8565 0.2282 0.2304 0.119 Uiso 1 1 calc GR
C13 C 0.4636(6) 0.2079(5) 0.30344(15) 0.0745(13) Uani 1 1 d .
H13A H 0.4591 0.2026 0.3343 0.112 Uiso 1 1 calc GR
H13B H 0.3932 0.1128 0.2916 0.112 Uiso 1 1 calc GR
H13C H 0.3902 0.3053 0.2939 0.112 Uiso 1 1 calc GR

loop_
_atom_site_aniso_label
_atom_site_aniso_U_11
_atom_site_aniso_U_22
_atom_site_aniso_U_33
_atom_site_aniso_U_23
_atom_site_aniso_U_13
_atom_site_aniso_U_12
S1 0.0468(5) 0.0448(5) 0.0434(4) 0.0021(4) 0.0117(4) -0.0021(4)
O1 0.0471(14) 0.0669(18) 0.0761(16) 0.0322(15) 0.0168(13) 0.0069(14)
O2 0.0354(12) 0.0551(16) 0.0720(16) 0.0211(13) 0.0084(11) 0.0134(12)
O3 0.0550(17) 0.126(3) 0.0527(14) 0.0126(16) -0.0142(14) 0.0116(18)
O4 0.0428(14) 0.102(2) 0.0437(12) 0.0079(13) -0.0011(12) 0.0085(16)
N1 0.0399(16) 0.0545(19) 0.0528(18) -0.0070(15) -0.0115(16) 0.0014(15)
C1 0.0348(16) 0.0407(19) 0.0570(19) 0.0007(18) -0.0019(15) -0.0003(17)
C2 0.0314(16) 0.0342(18) 0.0415(16) 0.0018(13) 0.0036(14) 0.0029(13)
C3 0.0299(16) 0.0403(19) 0.0421(16) -0.0001(15) -0.0018(14) 0.0047(14)
C4 0.0356(18) 0.0387(19) 0.0481(18) -0.0052(15) -0.0061(15) 0.0080(14)
C5 0.0363(18) 0.0407(19) 0.0433(17) 0.0045(14) 0.0053(15) 0.0047(16)
C6 0.055(2) 0.070(3) 0.099(3) 0.037(2) -0.001(2) 0.025(2)
C7 0.056(2) 0.044(2) 0.075(2) -0.010(2) -0.013(2) 0.0108(19)
C8 0.047(2) 0.065(3) 0.0441(19) -0.0060(18) -0.0031(17) 0.015(2)
C9 0.062(3) 0.164(6) 0.050(2) 0.021(3) 0.010(2) 0.006(3)
C10 0.044(2) 0.0435(19) 0.0529(18) -0.0087(16) 0.0062(16) 0.0025(17)
C11 0.069(3) 0.042(2) 0.084(3) -0.002(2) -0.001(3) 0.006(2)
C12 0.112(4) 0.072(3) 0.055(2) -0.015(2) 0.000(2) 0.004(3)
C13 0.044(2) 0.073(3) 0.107(3) -0.032(3) 0.005(2) -0.010(2)

loop_
_atom_type_symbol
_atom_type_description
_atom_type_scat_dispersion_real
_atom_type_scat_dispersion_imag
_atom_type_scat_source
C C 0.0033 0.0016 'International Tables Vol C Tables 4.2.6.8 and 6.1.1.4'
H H 0.0000 0.0000 'International Tables Vol C Tables 4.2.6.8 and 6.1.1.4'
N N 0.0061 0.0033 'International Tables Vol C Tables 4.2.6.8 and 6.1.1.4'
O O 0.0106 0.0060 'International Tables Vol C Tables 4.2.6.8 and 6.1.1.4'
S S 0.1246 0.1234 'International Tables Vol C Tables 4.2.6.8 and 6.1.1.4'

loop_
_geom_angle_atom_site_label_1
_geom_angle_atom_site_label_2
_geom_angle_atom_site_label_3
_geom_angle
C2 S1 C10 110.59(14)
C5 O2 C6 116.8(3)
C8 O4 C9 116.0(3)
C1 N1 H1 112(2)
C1 N1 C4 108.3(3)
C4 N1 H1 109(2)
N1 C1 H1A 110.6
N1 C1 H1B 110.6
N1 C1 C2 105.7(3)
H1A C1 H1B 108.7
C2 C1 H1A 110.6
C2 C1 H1B 110.6
C1 C2 S1 105.9(2)
C3 C2 S1 115.6(2)
C3 C2 C1 100.8(2)
C5 C2 S1 112.2(2)
C5 C2 C1 110.9(3)
C5 C2 C3 110.7(3)
C2 C3 H3A 110.9
C2 C3 H3B 110.9
C2 C3 C4 104.5(2)
H3A C3 H3B 108.9
C4 C3 H3A 110.9
C4 C3 H3B 110.9
N1 C4 C3 105.6(3)
N1 C4 C7 110.4(3)
N1 C4 C8 109.6(3)
C7 C4 C3 110.9(3)
C8 C4 C3 111.0(3)
C8 C4 C7 109.3(3)
O1 C5 O2 123.4(3)
O1 C5 C2 124.7(3)
O2 C5 C2 112.0(3)
O2 C6 H6A 109.5
O2 C6 H6B 109.5
O2 C6 H6C 109.5
H6A C6 H6B 109.5
H6A C6 H6C 109.5
H6B C6 H6C 109.5
C4 C7 H7A 109.5
C4 C7 H7B 109.5
C4 C7 H7C 109.5
H7A C7 H7B 109.5
H7A C7 H7C 109.5
H7B C7 H7C 109.5
O3 C8 O4 123.8(4)
O3 C8 C4 125.0(4)
O4 C8 C4 111.2(3)
O4 C9 H9A 109.5
O4 C9 H9B 109.5
O4 C9 H9C 109.5
H9A C9 H9B 109.5
H9A C9 H9C 109.5
H9B C9 H9C 109.5
C11 C10 S1 111.9(2)
C11 C10 C12 108.9(3)
C12 C10 S1 102.4(3)
C13 C10 S1 112.4(2)
C13 C10 C11 110.7(3)
C13 C10 C12 110.1(3)
C10 C11 H11A 109.5
C10 C11 H11B 109.5
C10 C11 H11C 109.5
H11A C11 H11B 109.5
H11A C11 H11C 109.5
H11B C11 H11C 109.5
C10 C12 H12A 109.5
C10 C12 H12B 109.5
C10 C12 H12C 109.5
H12A C12 H12B 109.5
H12A C12 H12C 109.5
H12B C12 H12C 109.5
C10 C13 H13A 109.5
C10 C13 H13B 109.5
C10 C13 H13C 109.5
H13A C13 H13B 109.5
H13A C13 H13C 109.5
H13B C13 H13C 109.5

loop_
_geom_bond_atom_site_label_1
_geom_bond_atom_site_label_2
_geom_bond_distance
S1 C2 1.828(3)
S1 C10 1.842(4)
O1 C5 1.200(4)
O2 C5 1.329(4)
O2 C6 1.439(4)
O3 C8 1.192(4)
O4 C8 1.331(4)
O4 C9 1.449(4)
N1 H1 0.80(3)
N1 C1 1.450(4)
N1 C4 1.474(4)
C1 H1A 0.9700
C1 H1B 0.9700
C1 C2 1.536(4)
C2 C3 1.534(4)
C2 C5 1.519(4)
C3 H3A 0.9700
C3 H3B 0.9700
C3 C4 1.567(4)
C4 C7 1.526(5)
C4 C8 1.520(5)
C6 H6A 0.9600
C6 H6B 0.9600
C6 H6C 0.9600
C7 H7A 0.9600
C7 H7B 0.9600
C7 H7C 0.9600
C9 H9A 0.9600
C9 H9B 0.9600
C9 H9C 0.9600
C10 C11 1.527(5)
C10 C12 1.527(5)
C10 C13 1.520(5)
C11 H11A 0.9600
C11 H11B 0.9600
C11 H11C 0.9600
C12 H12A 0.9600
C12 H12B 0.9600
C12 H12C 0.9600
C13 H13A 0.9600
C13 H13B 0.9600
C13 H13C 0.9600

loop_
_geom_torsion_atom_site_label_1
_geom_torsion_atom_site_label_2
_geom_torsion_atom_site_label_3
_geom_torsion_atom_site_label_4
_geom_torsion
S1 C2 C3 C4 -146.0(2)
S1 C2 C5 O1 -113.9(3)
S1 C2 C5 O2 66.7(3)
N1 C1 C2 S1 160.0(2)
N1 C1 C2 C3 39.3(3)
N1 C1 C2 C5 -78.0(3)
N1 C4 C8 O3 0.7(5)
N1 C4 C8 O4 178.6(3)
C1 N1 C4 C3 9.4(4)
C1 N1 C4 C7 -110.5(3)
C1 N1 C4 C8 129.1(3)
C1 C2 C3 C4 -32.4(3)
C1 C2 C5 O1 127.9(4)
C1 C2 C5 O2 -51.5(3)
C2 S1 C10 C11 -75.0(3)
C2 S1 C10 C12 168.5(2)
C2 S1 C10 C13 50.3(3)
C2 C3 C4 N1 15.4(3)
C2 C3 C4 C7 135.0(3)
C2 C3 C4 C8 -103.3(3)
C3 C2 C5 O1 16.9(5)
C3 C2 C5 O2 -162.5(3)
C3 C4 C8 O3 116.9(4)
C3 C4 C8 O4 -65.1(4)
C4 N1 C1 C2 -30.9(4)
C5 C2 C3 C4 85.0(3)
C6 O2 C5 O1 1.6(5)
C6 O2 C5 C2 -179.0(3)
C7 C4 C8 O3 -120.5(4)
C7 C4 C8 O4 57.5(4)
C9 O4 C8 O3 0.3(6)
C9 O4 C8 C4 -177.7(4)
C10 S1 C2 C1 173.1(2)
C10 S1 C2 C3 -76.3(3)
C10 S1 C2 C5 51.9(3)
